data_2239206
loop_
_publ_author_name
'Wang, Ye-Nan'
'Dong, Wen-Wen'

_publ_section_title
;
 Diaquabis[5-(pyrazin-2-yl-\k<i>N</i>^1^)-3-(pyridin-3-yl)-1,2,4-triazolido-\k<i>N</i>^1^]zinc
;
_journal_issue 4
_journal_name_full 'Acta Crystallographica Section E'
_journal_page_first m116
_journal_paper_doi 10.1107/S1600536814004176
_journal_volume 70
_journal_year 2014
_chemical_formula_iupac '[Zn (C11 H7 N6)2 (H2 O)2]'
_chemical_formula_moiety 'C22 H18 N12 O2 Zn'
_chemical_formula_sum 'C22 H18 N12 O2 Zn'
_chemical_formula_weight 547.85
_chemical_name_systematic Diaquabis[5-(pyrazin-2-yl-\k<i>N</i>^1^)-3-(pyridin-3-yl)-1,2,4-triazolido-\k<i>N</i>^1^]zinc
_space_group_IT_number 14
_symmetry_cell_setting monoclinic
_symmetry_space_group_name_Hall '-P 2ybc'
_symmetry_space_group_name_H-M 'P 1 21/c 1'
_atom_sites_solution_hydrogens geom
_atom_sites_solution_primary direct
_atom_sites_solution_secondary difmap
_audit_creation_method SHELXL-97
_cell_angle_alpha 90.00
_cell_angle_beta 100.646(6)
_cell_angle_gamma 90.00
_cell_formula_units_Z 2
_cell_length_a 8.600(5)
_cell_length_b 5.728(3)
_cell_length_c 22.288(12)
_cell_measurement_reflns_used 2880
_cell_measurement_temperature 296(2)
_cell_measurement_theta_max 27.55
_cell_measurement_theta_min 2.41
_cell_volume 1079.0(10)
_computing_cell_refinement 'SAINT (Bruker, 2007)'
_computing_data_collection 'SMART (Bruker, 2007)'
_computing_data_reduction 'SAINT (Bruker, 2007)'
_computing_molecular_graphics 'SHELXTL (Sheldrick, 2008)'
_computing_publication_material 'SHELXTL (Sheldrick, 2008)'
_computing_structure_refinement 'SHELXL97 (Sheldrick, 2008)'
_computing_structure_solution 'SHELXS97 (Sheldrick, 2008)'
_diffrn_ambient_temperature 296(2)
_diffrn_measured_fraction_theta_full 0.998
_diffrn_measured_fraction_theta_max 0.998
_diffrn_measurement_device_type 'Bruker SMART 1000 CCD'
_diffrn_measurement_method 'phi and omega scans'
_diffrn_radiation_monochromator graphite
_diffrn_radiation_source 'fine-focus sealed tube'
_diffrn_radiation_type MoK\a
_diffrn_radiation_wavelength 0.71073
_diffrn_reflns_av_R_equivalents 0.0829
_diffrn_reflns_av_sigmaI/netI 0.0486
_diffrn_reflns_limit_h_max 11
_diffrn_reflns_limit_h_min -11
_diffrn_reflns_limit_k_max 7
_diffrn_reflns_limit_k_min -7
_diffrn_reflns_limit_l_max 28
_diffrn_reflns_limit_l_min -29
_diffrn_reflns_number 11003
_diffrn_reflns_theta_full 27.55
_diffrn_reflns_theta_max 27.55
_diffrn_reflns_theta_min 2.41
_exptl_absorpt_coefficient_mu 1.191
_exptl_absorpt_correction_T_max 0.86
_exptl_absorpt_correction_T_min 0.80
_exptl_absorpt_correction_type multi-scan
_exptl_absorpt_process_details '(SADABS; Bruker, 2001)'
_exptl_crystal_colour colorless
_exptl_crystal_density_diffrn 1.686
_exptl_crystal_density_method 'not measured'
_exptl_crystal_description prism
_exptl_crystal_F_000 560
_exptl_crystal_size_max 0.18
_exptl_crystal_size_mid 0.15
_exptl_crystal_size_min 0.13
_refine_diff_density_max 0.441
_refine_diff_density_min -0.592
_refine_ls_extinction_method none
_refine_ls_goodness_of_fit_ref 1.051
_refine_ls_hydrogen_treatment mixed
_refine_ls_matrix_type full
_refine_ls_number_parameters 175
_refine_ls_number_reflns 2493
_refine_ls_number_restraints 3
_refine_ls_restrained_S_all 1.051
_refine_ls_R_factor_all 0.0396
_refine_ls_R_factor_gt 0.0367
_refine_ls_shift/su_max 0.000
_refine_ls_shift/su_mean 0.000
_refine_ls_structure_factor_coef Fsqd
_refine_ls_weighting_details 'calc w=1/[\s^2^(Fo^2^)+(0.0623P)^2^+0.2938P] where P=(Fo^2^+2Fc^2^)/3'
_refine_ls_weighting_scheme calc
_refine_ls_wR_factor_gt 0.1067
_refine_ls_wR_factor_ref 0.1096
_reflns_number_gt 2304
_reflns_number_total 2493
_reflns_threshold_expression I>2sigma(I)
_cod_data_source_file xu5772sup1.cf
_cod_data_source_block I
_cod_original_sg_symbol_H-M 'P 21/c'
_cod_database_code 2239206
_cod_database_fobs_code 2239206

loop_
_symmetry_equiv_pos_as_xyz
'x, y, z'
'-x, y+1/2, -z+1/2'
'-x, -y, -z'
'x, -y-1/2, z-1/2'

loop_
_atom_site_type_symbol
_atom_site_label
_atom_site_fract_x
_atom_site_fract_y
_atom_site_fract_z
_atom_site_U_iso_or_equiv
_atom_site_adp_type
_atom_site_calc_flag
_atom_site_refinement_flags
_atom_site_occupancy
_atom_site_symmetry_multiplicity
Zn Zn1 0.0000 1.0000 0.5000 0.02623(14) Uani d S 1 2
O O1 0.17564(15) 0.7938(2) 0.47155(6) 0.0298(3) Uani d D 1 1
H H1B 0.218(3) 0.679(4) 0.4940(11) 0.045 Uiso d D 1 1
H H1A 0.252(3) 0.871(4) 0.4624(11) 0.045 Uiso d D 1 1
N N1 -0.03718(18) 1.1583(3) 0.40926(7) 0.0255(3) Uani d . 1 1
N N2 -0.0898(2) 1.2803(3) 0.28622(8) 0.0364(4) Uani d . 1 1
N N3 -0.32425(18) 0.7016(3) 0.35570(7) 0.0273(3) Uani d . 1 1
N N4 -0.27382(18) 0.5864(3) 0.45419(7) 0.0271(3) Uani d . 1 1
N N5 -0.17912(18) 0.7731(3) 0.44860(7) 0.0258(3) Uani d . 1 1
N N6 -0.6262(2) 0.0459(3) 0.41338(9) 0.0357(4) Uani d . 1 1
C C1 0.0312(2) 1.3446(3) 0.38951(9) 0.0302(4) Uani d . 1 1
H H1 0.0992 1.4355 0.4174 0.036 Uiso calc R 1 1
C C2 0.0033(3) 1.4058(3) 0.32853(9) 0.0339(4) Uani d . 1 1
H H2 0.0512 1.5393 0.3167 0.041 Uiso calc R 1 1
C C3 -0.1585(3) 1.0954(4) 0.30615(9) 0.0331(4) Uani d . 1 1
H H3 -0.2251 1.0039 0.2779 0.040 Uiso calc R 1 1
C C4 -0.1352(2) 1.0330(3) 0.36728(9) 0.0238(4) Uani d . 1 1
C C5 -0.2139(2) 0.8348(3) 0.38977(8) 0.0242(4) Uani d . 1 1
C C6 -0.3581(2) 0.5502(3) 0.39810(9) 0.0249(4) Uani d . 1 1
C C7 -0.4734(2) 0.3611(3) 0.38268(8) 0.0261(4) Uani d . 1 1
C C8 -0.5332(2) 0.3074(4) 0.32153(9) 0.0312(4) Uani d . 1 1
H H8 -0.5029 0.3951 0.2905 0.037 Uiso calc R 1 1
C C9 -0.6372(2) 0.1240(4) 0.30748(10) 0.0353(4) Uani d . 1 1
H H9 -0.6783 0.0865 0.2671 0.042 Uiso calc R 1 1
C C10 -0.6790(3) -0.0028(3) 0.35465(12) 0.0362(5) Uani d . 1 1
H H10 -0.7475 -0.1285 0.3450 0.043 Uiso calc R 1 1
C C11 -0.5265(2) 0.2270(4) 0.42666(9) 0.0317(4) Uani d . 1 1
H H11 -0.4912 0.2645 0.4675 0.038 Uiso calc R 1 1

loop_
_atom_site_aniso_label
_atom_site_aniso_U_11
_atom_site_aniso_U_22
_atom_site_aniso_U_33
_atom_site_aniso_U_12
_atom_site_aniso_U_13
_atom_site_aniso_U_23
Zn1 0.0291(2) 0.0287(2) 0.0197(2) -0.00523(11) 0.00119(13) 0.00147(10)
O1 0.0282(7) 0.0286(7) 0.0331(7) -0.0035(5) 0.0064(5) 0.0056(5)
N1 0.0268(7) 0.0255(7) 0.0238(7) -0.0033(6) 0.0040(6) 0.0002(5)
N2 0.0442(10) 0.0369(9) 0.0274(8) -0.0051(8) 0.0044(7) 0.0068(7)
N3 0.0269(7) 0.0293(8) 0.0249(7) -0.0060(6) 0.0023(6) 0.0017(6)
N4 0.0266(7) 0.0279(8) 0.0264(8) -0.0056(6) 0.0042(6) 0.0020(6)
N5 0.0273(7) 0.0253(7) 0.0240(7) -0.0057(6) 0.0030(6) 0.0013(6)
N6 0.0303(9) 0.0395(9) 0.0382(10) -0.0096(7) 0.0089(8) 0.0040(8)
C1 0.0326(9) 0.0266(9) 0.0314(9) -0.0077(7) 0.0059(7) -0.0027(7)
C2 0.0414(11) 0.0271(9) 0.0344(10) -0.0045(8) 0.0105(8) 0.0050(8)
C3 0.0386(10) 0.0359(10) 0.0234(9) -0.0081(8) 0.0018(7) 0.0009(8)
C4 0.0229(8) 0.0257(8) 0.0227(9) -0.0007(6) 0.0036(7) 0.0005(6)
C5 0.0237(8) 0.0266(9) 0.0222(8) -0.0032(7) 0.0036(6) 0.0002(6)
C6 0.0212(8) 0.0289(8) 0.0246(9) -0.0035(7) 0.0041(7) 0.0005(7)
C7 0.0203(8) 0.0277(8) 0.0300(9) -0.0035(7) 0.0040(7) -0.0002(7)
C8 0.0295(9) 0.0353(10) 0.0281(9) -0.0078(8) 0.0040(7) 0.0013(8)
C9 0.0318(10) 0.0409(11) 0.0324(10) -0.0073(8) 0.0036(8) -0.0064(8)
C10 0.0306(11) 0.0336(12) 0.0442(14) -0.0114(7) 0.0063(10) -0.0056(8)
C11 0.0250(8) 0.0396(10) 0.0304(9) -0.0077(8) 0.0048(7) 0.0014(8)

loop_
_atom_type_symbol
_atom_type_description
_atom_type_scat_dispersion_real
_atom_type_scat_dispersion_imag
_atom_type_scat_source
C C 0.0033 0.0016 'International Tables Vol C Tables 4.2.6.8 and 6.1.1.4'
H H 0.0000 0.0000 'International Tables Vol C Tables 4.2.6.8 and 6.1.1.4'
N N 0.0061 0.0033 'International Tables Vol C Tables 4.2.6.8 and 6.1.1.4'
O O 0.0106 0.0060 'International Tables Vol C Tables 4.2.6.8 and 6.1.1.4'
Zn Zn 0.2839 1.4301 'International Tables Vol C Tables 4.2.6.8 and 6.1.1.4'

loop_
_geom_angle_atom_site_label_1
_geom_angle_atom_site_label_2
_geom_angle_atom_site_label_3
_geom_angle_site_symmetry_1
_geom_angle_site_symmetry_3
_geom_angle
O1 Zn1 O1 3_576 . 180.00(7)
O1 Zn1 N5 3_576 . 90.93(7)
O1 Zn1 N5 . . 89.07(7)
O1 Zn1 N5 3_576 3_576 89.07(7)
O1 Zn1 N5 . 3_576 90.93(7)
N5 Zn1 N5 . 3_576 180.0
O1 Zn1 N1 3_576 . 93.18(6)
O1 Zn1 N1 . . 86.82(6)
N5 Zn1 N1 . . 78.00(6)
N5 Zn1 N1 3_576 . 102.00(6)
O1 Zn1 N1 3_576 3_576 86.82(6)
O1 Zn1 N1 . 3_576 93.18(6)
N5 Zn1 N1 . 3_576 102.00(6)
N5 Zn1 N1 3_576 3_576 78.00(6)
N1 Zn1 N1 . 3_576 180.0000(10)
Zn1 O1 H1B . . 120.2(18)
Zn1 O1 H1A . . 114.1(18)
H1B O1 H1A . . 106(2)
C1 N1 C4 . . 117.11(16)
C1 N1 Zn1 . . 129.81(13)
C4 N1 Zn1 . . 112.83(12)
C3 N2 C2 . . 116.14(17)
C5 N3 C6 . . 100.99(15)
C6 N4 N5 . . 105.37(15)
C5 N5 N4 . . 105.55(14)
C5 N5 Zn1 . . 111.52(11)
N4 N5 Zn1 . . 142.93(12)
C10 N6 C11 . . 117.76(19)
N1 C1 C2 . . 121.43(18)
N1 C1 H1 . . 119.3
C2 C1 H1 . . 119.3
N2 C2 C1 . . 122.23(18)
N2 C2 H2 . . 118.9
C1 C2 H2 . . 118.9
N2 C3 C4 . . 122.76(18)
N2 C3 H3 . . 118.6
C4 C3 H3 . . 118.6
N1 C4 C3 . . 120.28(17)
N1 C4 C5 . . 116.58(17)
C3 C4 C5 . . 123.13(17)
N5 C5 N3 . . 114.31(16)
N5 C5 C4 . . 120.63(16)
N3 C5 C4 . . 125.06(16)
N4 C6 N3 . . 113.79(17)
N4 C6 C7 . . 123.96(17)
N3 C6 C7 . . 122.22(17)
C11 C7 C8 . . 117.17(17)
C11 C7 C6 . . 122.69(17)
C8 C7 C6 . . 120.14(17)
C9 C8 C7 . . 119.71(18)
C9 C8 H8 . . 120.1
C7 C8 H8 . . 120.1
C8 C9 C10 . . 118.57(19)
C8 C9 H9 . . 120.7
C10 C9 H9 . . 120.7
N6 C10 C9 . . 123.25(19)
N6 C10 H10 . . 118.4
C9 C10 H10 . . 118.4
N6 C11 C7 . . 123.48(19)
N6 C11 H11 . . 118.3
C7 C11 H11 . . 118.3

loop_
_geom_bond_atom_site_label_1
_geom_bond_atom_site_label_2
_geom_bond_site_symmetry_2
_geom_bond_distance
_geom_bond_publ_flag
Zn1 O1 3_576 2.1054(16) ?
Zn1 O1 . 2.1054(16) y
Zn1 N1 . 2.1853(18) y
Zn1 N1 3_576 2.1853(18) ?
Zn1 N5 . 2.1733(16) y
Zn1 N5 3_576 2.1733(16) ?
O1 H1B . 0.867(16) ?
O1 H1A . 0.848(16) ?
N1 C1 . 1.332(2) ?
N1 C4 . 1.345(2) ?
N2 C3 . 1.329(3) ?
N2 C2 . 1.330(3) ?
N3 C5 . 1.339(2) ?
N3 C6 . 1.353(2) ?
N4 C6 . 1.340(2) ?
N4 N5 . 1.364(2) ?
N5 C5 . 1.338(2) ?
N6 C10 . 1.334(3) ?
N6 C11 . 1.344(3) ?
C1 C2 . 1.381(3) ?
C1 H1 . 0.9300 ?
C2 H2 . 0.9300 ?
C3 C4 . 1.387(3) ?
C3 H3 . 0.9300 ?
C4 C5 . 1.457(2) ?
C6 C7 . 1.466(3) ?
C7 C11 . 1.387(3) ?
C7 C8 . 1.399(3) ?
C8 C9 . 1.377(3) ?
C8 H8 . 0.9300 ?
C9 C10 . 1.379(3) ?
C9 H9 . 0.9300 ?
C10 H10 . 0.9300 ?
C11 H11 . 0.9300 ?

loop_
_geom_hbond_atom_site_label_D
_geom_hbond_atom_site_label_H
_geom_hbond_atom_site_label_A
_geom_hbond_site_symmetry_A
_geom_hbond_distance_DH
_geom_hbond_distance_HA
_geom_hbond_distance_DA
_geom_hbond_angle_DHA
O1 H1A N6 1_665 0.848(16) 1.928(17) 2.736(2) 159(2)
O1 H1B N4 3_566 0.867(16) 1.914(16) 2.771(2) 170(2)
C1 H1 O1 1_565 0.93 2.41 3.266(3) 153
